data_4121291
loop_
_publ_author_name
'Gang Wu'
'Jiaquan Bai'
'Yuan Jiang'
'Guanghua Li'
'Jian Huang'
'Yi Li'
'Christopher E. Anson'
'Annie K. Powell'
'Shilun Qiu'

_publ_section_title
;
 Rolling Up the Sheet: Constructing Metal-Organic Lamellae and Nanotubes
 from a [{Mn3(propanediolato)2}(dicyanamide)2]n Honeycomb Skeleton
;
_journal_name_full 'Journal of the American Chemical Society'
_journal_page_first 18276
_journal_page_last 18279
_journal_paper_doi 10.1021/ja409569q
_journal_volume 135
_journal_year 2013
_chemical_formula_moiety '(C28 H42 Br2 Mn3 N8 O12 S2), (C5 H14 N)'
_chemical_formula_sum 'C33 H56 Br2 Mn3 N9 O12 S2'
_chemical_formula_weight 1159.62
_chemical_name_systematic
;
 ?
;
_space_group_crystal_system monoclinic
_space_group_IT_number 14
_space_group_name_Hall '-P 2ybc'
_space_group_name_H-M_alt 'P 1 21/c 1'
_symmetry_space_group_name_Hall '-P 2ybc'
_symmetry_space_group_name_H-M 'P 1 21/c 1'
_atom_sites_solution_hydrogens mixed
_atom_sites_solution_primary direct
_atom_sites_solution_secondary difmap
_audit_creation_method SHELXL-2013
_cell_angle_alpha 90
_cell_angle_beta 105.457(1)
_cell_angle_gamma 90
_cell_formula_units_Z 4
_cell_length_a 18.5895(10)
_cell_length_b 11.6162(6)
_cell_length_c 24.8024(13)
_cell_measurement_reflns_used 4414
_cell_measurement_temperature 185(2)
_cell_measurement_theta_max 22.9303
_cell_measurement_theta_min 2.2864
_cell_volume 5162.1(5)
_computing_cell_refinement 'Apex2 (Bruker AXS Inc., 2005)'
_computing_data_collection 'Apex2 (Bruker AXS Inc., 2005)'
_computing_data_reduction 'Apex2 (Bruker AXS Inc., 2005)'
_computing_molecular_graphics 'Diamond 2.1 (Crystal Impact, 1998)'
_computing_publication_material 'SHELXL-2013 (Sheldrick, 2013)'
_computing_structure_refinement 'SHELXL-2013 (Sheldrick, 2013)'
_computing_structure_solution 'Apex2 (Bruker AXS Inc., 2005)'
_diffrn_ambient_temperature 185(2)
_diffrn_measured_fraction_theta_full 0.999
_diffrn_measured_fraction_theta_max 0.995
_diffrn_measurement_device_type 'Bruker Apex II'
_diffrn_measurement_method \w-scans
_diffrn_radiation_type MoK\a
_diffrn_radiation_wavelength 0.71073
_diffrn_reflns_av_R_equivalents 0.0610
_diffrn_reflns_av_unetI/netI 0.0700
_diffrn_reflns_Laue_measured_fraction_full 0.999
_diffrn_reflns_Laue_measured_fraction_max 0.995
_diffrn_reflns_limit_h_max 20
_diffrn_reflns_limit_h_min -22
_diffrn_reflns_limit_k_max 8
_diffrn_reflns_limit_k_min -14
_diffrn_reflns_limit_l_max 27
_diffrn_reflns_limit_l_min -30
_diffrn_reflns_number 27129
_diffrn_reflns_point_group_measured_fraction_full 0.999
_diffrn_reflns_point_group_measured_fraction_max 0.995
_diffrn_reflns_theta_full 25.250
_diffrn_reflns_theta_max 26.073
_diffrn_reflns_theta_min 1.704
_diffrn_source 'fine-focus sealed tube'
_exptl_absorpt_coefficient_mu 2.410
_exptl_absorpt_correction_T_max 0.740
_exptl_absorpt_correction_T_min 0.651
_exptl_absorpt_correction_type multi-scan
_exptl_absorpt_process_details 'SADABS 2.10 (Bruker AXS Inc., 2005)'
_exptl_crystal_colour orange
_exptl_crystal_density_diffrn 1.492
_exptl_crystal_description block
_exptl_crystal_F_000 2360
_exptl_crystal_size_max 0.170
_exptl_crystal_size_mid 0.160
_exptl_crystal_size_min 0.130
_refine_diff_density_max 1.269
_refine_diff_density_min -0.680
_refine_diff_density_rms 0.108
_refine_ls_extinction_method none
_refine_ls_goodness_of_fit_ref 1.032
_refine_ls_hydrogen_treatment mixed
_refine_ls_matrix_type full
_refine_ls_number_parameters 530
_refine_ls_number_reflns 10165
_refine_ls_number_restraints 220
_refine_ls_restrained_S_all 1.041
_refine_ls_R_factor_all 0.1308
_refine_ls_R_factor_gt 0.0694
_refine_ls_shift/su_max 0.000
_refine_ls_shift/su_mean 0.000
_refine_ls_structure_factor_coef Fsqd
_refine_ls_weighting_details 'w=1/[\s^2^(Fo^2^)+(0.1258P)^2^+0.7765P] where P=(Fo^2^+2Fc^2^)/3'
_refine_ls_weighting_scheme calc
_refine_ls_wR_factor_gt 0.1981
_refine_ls_wR_factor_ref 0.2333
_reflns_Friedel_coverage 0.000
_reflns_number_gt 5544
_reflns_number_total 10165
_reflns_threshold_expression 'I > 2\s(I)'
_cod_data_source_file ja409569q_si_004.cif
_cod_data_source_block sheet_tube_3
_cod_database_code 4121291
_shelx_space_group_comment
;
The symmetry employed for this shelxl refinement is uniquely defined
by the following loop, which should always be used as a source of
symmetry information in preference to the above space-group names.
They are only intended as comments.
;
_shelx_estimated_absorpt_t_min 0.685
_shelx_estimated_absorpt_t_max 0.745
_shelxl_version_number 2013-4

loop_
_space_group_symop_operation_xyz
'x, y, z'
'-x, y+1/2, -z+1/2'
'-x, -y, -z'
'x, -y-1/2, z-1/2'

loop_
_atom_site_label
_atom_site_type_symbol
_atom_site_fract_x
_atom_site_fract_y
_atom_site_fract_z
_atom_site_U_iso_or_equiv
_atom_site_adp_type
_atom_site_occupancy
_atom_site_site_symmetry_order
_atom_site_calc_flag
_atom_site_refinement_flags_posn
_atom_site_refinement_flags_adp
_atom_site_refinement_flags_occupancy
_atom_site_disorder_assembly
_atom_site_disorder_group
Mn1 Mn 0.30174(6) -0.02434(9) 0.07720(4) 0.0566(3) Uani 1 1 d . . . . .
Mn2 Mn 0.30588(5) 0.00190(7) 0.20497(3) 0.0436(3) Uani 1 1 d . . . . .
Mn3 Mn 0.30101(6) 0.01891(9) 0.33142(4) 0.0556(3) Uani 1 1 d . . . . .
Br1 Br 0.44009(4) 0.11593(8) 0.22744(3) 0.0723(3) Uani 1 1 d D . . . .
Br2 Br 0.14214(5) -0.13369(8) 0.17334(4) 0.0825(3) Uani 1 1 d D . . . .
O1 O 0.3305(2) -0.1096(3) 0.15750(16) 0.0484(10) Uani 1 1 d . . . . .
C1 C 0.3840(4) -0.1993(6) 0.1774(3) 0.0600(18) Uani 1 1 d . . . . .
H1A H 0.4349 -0.1659 0.1872 0.072 Uiso 1 1 calc R U . . .
H1B H 0.3808 -0.2563 0.1472 0.072 Uiso 1 1 calc R U . . .
O2 O 0.3310(2) -0.0890(3) 0.27014(16) 0.0501(10) Uani 1 1 d . . . . .
C2 C 0.3841(5) -0.1796(6) 0.2788(3) 0.070(2) Uani 1 1 d . . . . .
H2A H 0.3807 -0.2254 0.3117 0.084 Uiso 1 1 calc R U . . .
H2B H 0.4349 -0.1466 0.2869 0.084 Uiso 1 1 calc R U . . .
C3 C 0.3712(5) -0.2587(6) 0.2277(3) 0.070(2) Uani 1 1 d . . . . .
H3A H 0.4087 -0.3221 0.2377 0.084 Uiso 1 1 calc R U . . .
N1 N 0.2984(4) -0.3118(5) 0.2158(3) 0.084(2) Uani 1 1 d . U . . .
H1 H 0.2582 -0.2684 0.2096 0.100 Uiso 1 1 calc R U . . .
S1 S 0.2903(2) -0.44841(19) 0.21377(14) 0.1094(10) Uani 1 1 d . U . . .
O5 O 0.2116(5) -0.4691(5) 0.2001(4) 0.142(3) Uani 1 1 d . U . . .
O6 O 0.3370(5) -0.4989(5) 0.2627(3) 0.134(3) Uani 1 1 d . U . . .
C4 C 0.3230(3) -0.4982(5) 0.1582(2) 0.081(2) Uani 1 1 d G U . . .
C5 C 0.2802(3) -0.4832(5) 0.1034(3) 0.114(3) Uani 1 1 d G U . . .
H5A H 0.2333 -0.4454 0.0961 0.137 Uiso 1 1 calc R U . . .
C6 C 0.3062(3) -0.5236(6) 0.0593(2) 0.114(4) Uani 1 1 d G U . . .
H6A H 0.2770 -0.5133 0.0218 0.137 Uiso 1 1 calc R U . . .
C7 C 0.3748(3) -0.5789(6) 0.06991(19) 0.086(2) Uani 1 1 d G U . . .
C8 C 0.4176(3) -0.5938(5) 0.1247(2) 0.091(3) Uani 1 1 d G U . . .
H8A H 0.4645 -0.6316 0.1320 0.110 Uiso 1 1 calc R U . . .
C9 C 0.3916(3) -0.5535(5) 0.16883(17) 0.085(2) Uani 1 1 d G U . . .
H9C H 0.4208 -0.5637 0.2063 0.102 Uiso 1 1 calc R U . . .
C10 C 0.4028(7) -0.6228(11) 0.0207(4) 0.130(4) Uani 1 1 d . U . . .
H10A H 0.3659 -0.6048 -0.0146 0.195 Uiso 1 1 calc R U . . .
H10B H 0.4102 -0.7063 0.0239 0.195 Uiso 1 1 calc R U . . .
H10C H 0.4503 -0.5853 0.0213 0.195 Uiso 1 1 calc R U . . .
O3 O 0.2654(2) 0.0803(3) 0.13724(15) 0.0451(10) Uani 1 1 d . . . . .
C11 C 0.2464(4) 0.1992(6) 0.1355(3) 0.0561(17) Uani 1 1 d . . . . .
H11A H 0.2162 0.2188 0.0973 0.067 Uiso 1 1 calc R U . . .
H11B H 0.2928 0.2455 0.1433 0.067 Uiso 1 1 calc R U . . .
O4 O 0.2664(2) 0.0998(3) 0.25025(15) 0.0453(10) Uani 1 1 d . . . . .
C12 C 0.2489(4) 0.2174(5) 0.2371(3) 0.0626(19) Uani 1 1 d . . . . .
H12A H 0.2957 0.2625 0.2436 0.075 Uiso 1 1 calc R U . . .
H12B H 0.2198 0.2482 0.2620 0.075 Uiso 1 1 calc R U . . .
C13 C 0.2039(5) 0.2308(6) 0.1762(3) 0.066(2) Uani 1 1 d . . . . .
H13A H 0.1911 0.3144 0.1703 0.079 Uiso 1 1 calc R U . . .
N2 N 0.1346(4) 0.1697(7) 0.1665(3) 0.0819(19) Uani 1 1 d . U . . .
H2 H 0.1355 0.0967 0.1763 0.098 Uiso 1 1 calc R U . . .
S2 S 0.05548(17) 0.2286(4) 0.13863(12) 0.1257(12) Uani 1 1 d . U . . .
O7 O 0.0498(5) 0.3284(9) 0.1693(4) 0.165(3) Uani 1 1 d . U . . .
O8 O -0.0008(4) 0.1363(10) 0.1354(4) 0.162(3) Uani 1 1 d . U . . .
C14 C 0.0550(5) 0.2641(10) 0.0746(3) 0.139(4) Uani 1 1 d G U . . .
C15 C 0.0336(6) 0.1841(8) 0.0317(4) 0.200(7) Uani 1 1 d G U . . .
H15A H 0.0200 0.1083 0.0395 0.241 Uiso 1 1 calc R U . . .
C16 C 0.0321(7) 0.2148(10) -0.0228(3) 0.244(9) Uani 1 1 d G U . . .
H16A H 0.0175 0.1601 -0.0521 0.292 Uiso 1 1 calc R U . . .
C17 C 0.0520(6) 0.3257(12) -0.0343(3) 0.172(5) Uani 1 1 d G U . . .
C18 C 0.0733(5) 0.4058(9) 0.0087(5) 0.194(6) Uani 1 1 d G U . . .
H18A H 0.0869 0.4815 0.0008 0.233 Uiso 1 1 calc R U . . .
C19 C 0.0748(5) 0.3750(9) 0.0631(4) 0.165(5) Uani 1 1 d G U . . .
H19A H 0.0894 0.4297 0.0925 0.198 Uiso 1 1 calc R U . . .
C20 C 0.0376(15) 0.363(2) -0.1023(8) 0.316(13) Uani 1 1 d . U . . .
H20A H 0.0230 0.2949 -0.1260 0.475 Uiso 1 1 calc R U . . .
H20B H 0.0837 0.3953 -0.1082 0.475 Uiso 1 1 calc R U . . .
H20C H -0.0022 0.4209 -0.1122 0.475 Uiso 1 1 calc R U . . .
N3 N 0.3470(4) -0.1578(6) 0.0336(3) 0.083(2) Uani 1 1 d . . . . .
C21 C 0.3715(4) -0.2182(8) 0.0077(3) 0.072(2) Uani 1 1 d . . . . .
N4 N 0.4070(4) -0.2851(8) -0.0186(3) 0.114(3) Uani 1 1 d . . . . .
C22 C 0.3701(5) -0.3479(8) -0.0613(3) 0.073(2) Uani 1 1 d . . . . .
N5 N 0.3454(4) -0.4039(6) -0.0986(3) 0.086(2) Uani 1 1 d . . . . .
N6 N 0.2584(5) 0.0916(6) 0.0065(3) 0.086(2) Uani 1 1 d . . . . .
C23 C 0.2394(5) 0.1522(9) -0.0279(4) 0.091(3) Uani 1 1 d . . . . .
N7 N 0.2055(6) 0.2224(12) -0.0689(5) 0.188(6) Uani 1 1 d . . . . .
C24 C 0.2379(5) 0.2898(9) -0.0962(3) 0.087(3) Uani 1 1 d . . . . .
N8 N 0.2554(4) 0.3501(7) -0.1230(3) 0.081(2) Uani 1 1 d . . . . .
O9 O 0.4098(3) 0.0657(6) 0.0965(2) 0.0965(19) Uani 1 1 d D U . . .
H9 H 0.418(5) 0.105(6) 0.1318(15) 0.116 Uiso 1 1 d D U . . .
C25 C 0.4768(9) 0.0522(17) 0.0831(8) 0.223(9) Uani 1 1 d . U . . .
H25A H 0.5127 0.1093 0.1035 0.335 Uiso 1 1 calc R U . . .
H25B H 0.4690 0.0630 0.0428 0.335 Uiso 1 1 calc R U . . .
H25C H 0.4962 -0.0254 0.0936 0.335 Uiso 1 1 calc R U . . .
O10 O 0.1929(4) -0.1137(6) 0.0589(2) 0.0884(17) Uani 1 1 d D . . . .
H10 H 0.178(5) -0.113(8) 0.091(2) 0.106 Uiso 1 1 d D U . . .
C26A C 0.1678(12) -0.2091(17) 0.0275(8) 0.170(9) Uiso 0.66 1 d D . P A 1
H26A H 0.1165 -0.2259 0.0286 0.256 Uiso 0.66 1 calc R U P A 1
H26B H 0.2000 -0.2748 0.0426 0.256 Uiso 0.66 1 calc R U P A 1
H26C H 0.1689 -0.1952 -0.0112 0.256 Uiso 0.66 1 calc R U P A 1
C26B C 0.129(2) -0.069(5) 0.026(2) 0.23(2) Uiso 0.34 1 d D . P A 2
H26D H 0.0876 -0.1226 0.0244 0.339 Uiso 0.34 1 calc R U P A 2
H26E H 0.1343 -0.0564 -0.0117 0.339 Uiso 0.34 1 calc R U P A 2
H26F H 0.1182 0.0046 0.0417 0.339 Uiso 0.34 1 calc R U P A 2
O11 O 0.1917(3) -0.0732(5) 0.3064(2) 0.0711(14) Uani 1 1 d D . . . .
H11 H 0.184(4) -0.104(6) 0.2710(14) 0.085 Uiso 1 1 d D U . . .
C27 C 0.1264(6) -0.0249(12) 0.3111(6) 0.160(6) Uani 1 1 d D . . . .
H27A H 0.0853 -0.0791 0.2971 0.241 Uiso 1 1 calc R U . . .
H27B H 0.1168 0.0462 0.2891 0.241 Uiso 1 1 calc R U . . .
H27C H 0.1306 -0.0074 0.3505 0.241 Uiso 1 1 calc R U . . .
O12 O 0.4089(4) 0.1095(6) 0.3475(2) 0.102(2) Uani 1 1 d D . . . .
H12 H 0.424(5) 0.125(8) 0.316(2) 0.122 Uiso 1 1 d D U . . .
C28A C 0.4646(8) 0.1447(16) 0.3904(6) 0.073(4) Uiso 0.5 1 d D . P B 1
H28A H 0.5026 0.1833 0.3762 0.109 Uiso 0.5 1 calc R U P B 1
H28B H 0.4869 0.0780 0.4130 0.109 Uiso 0.5 1 calc R U P B 1
H28C H 0.4452 0.1984 0.4136 0.109 Uiso 0.5 1 calc R U P B 1
C28B C 0.4380(11) 0.2072(15) 0.3758(8) 0.095(6) Uiso 0.5 1 d D . P B 2
H28D H 0.4885 0.2198 0.3719 0.143 Uiso 0.5 1 calc R U P B 2
H28E H 0.4401 0.1985 0.4155 0.143 Uiso 0.5 1 calc R U P B 2
H28F H 0.4064 0.2732 0.3603 0.143 Uiso 0.5 1 calc R U P B 2
N9A N 0.1297(9) -0.4342(12) 0.2868(7) 0.153(6) Uiso 0.66 1 d D U P C 1
H9A H 0.1630 -0.4401 0.2612 0.184 Uiso 0.66 1 calc R U P C 1
C29A C 0.1313(12) -0.5577(15) 0.3046(8) 0.150(7) Uiso 0.66 1 d D . P C 1
H29A H 0.1832 -0.5814 0.3231 0.180 Uiso 0.66 1 calc R U P C 1
H29B H 0.1119 -0.6077 0.2716 0.180 Uiso 0.66 1 calc R U P C 1
C30A C 0.0824(17) -0.570(3) 0.3455(13) 0.231(13) Uiso 0.66 1 d D . P C 1
H30A H 0.0836 -0.6497 0.3583 0.347 Uiso 0.66 1 calc R U P C 1
H30B H 0.0309 -0.5481 0.3265 0.347 Uiso 0.66 1 calc R U P C 1
H30C H 0.1015 -0.5190 0.3777 0.347 Uiso 0.66 1 calc R U P C 1
C31A C 0.1743(10) -0.3524(15) 0.3280(8) 0.139(7) Uiso 0.66 1 d D . P C 1
H31A H 0.1888 -0.2878 0.3070 0.167 Uiso 0.66 1 calc R U P C 1
H31B H 0.1414 -0.3203 0.3497 0.167 Uiso 0.66 1 calc R U P C 1
C32A C 0.2391(12) -0.393(2) 0.3662(9) 0.166(8) Uiso 0.66 1 d D . P C 1
H32A H 0.2626 -0.3299 0.3910 0.250 Uiso 0.66 1 calc R U P C 1
H32B H 0.2740 -0.4215 0.3458 0.250 Uiso 0.66 1 calc R U P C 1
H32C H 0.2262 -0.4553 0.3884 0.250 Uiso 0.66 1 calc R U P C 1
C33A C 0.0608(9) -0.3922(14) 0.2457(7) 0.116(5) Uiso 0.66 1 d D . P C 1
H33A H 0.0378 -0.4556 0.2210 0.173 Uiso 0.66 1 calc R U P C 1
H33B H 0.0736 -0.3298 0.2234 0.173 Uiso 0.66 1 calc R U P C 1
H33C H 0.0256 -0.3636 0.2658 0.173 Uiso 0.66 1 calc R U P C 1
N9B N 0.111(2) -0.439(3) 0.3104(15) 0.215(19) Uiso 0.34 1 d D U P D 2
H9B H 0.0749 -0.4130 0.3318 0.258 Uiso 0.34 1 calc R U P D 2
C29B C 0.073(5) -0.550(4) 0.291(3) 0.38(6) Uiso 0.34 1 d D . P D 2
H29C H 0.0199 -0.5291 0.2829 0.453 Uiso 0.34 1 calc R U P D 2
H29D H 0.0828 -0.5587 0.2537 0.453 Uiso 0.34 1 calc R U P D 2
C30B C 0.0730(18) -0.643(2) 0.3051(14) 0.114(10) Uiso 0.34 1 d D . P D 2
H30D H 0.0656 -0.6940 0.2726 0.171 Uiso 0.34 1 calc R U P D 2
H30E H 0.0323 -0.6541 0.3229 0.171 Uiso 0.34 1 calc R U P D 2
H30F H 0.1207 -0.6608 0.3320 0.171 Uiso 0.34 1 calc R U P D 2
C31B C 0.178(4) -0.438(5) 0.358(2) 0.33(5) Uiso 0.34 1 d D . P D 2
H31C H 0.1767 -0.5070 0.3818 0.401 Uiso 0.34 1 calc R U P D 2
H31D H 0.2227 -0.4451 0.3440 0.401 Uiso 0.34 1 calc R U P D 2
C32B C 0.186(2) -0.336(4) 0.3934(16) 0.170(16) Uiso 0.34 1 d D . P D 2
H32D H 0.2380 -0.3278 0.4149 0.255 Uiso 0.34 1 calc R U P D 2
H32E H 0.1541 -0.3440 0.4191 0.255 Uiso 0.34 1 calc R U P D 2
H32F H 0.1704 -0.2683 0.3697 0.255 Uiso 0.34 1 calc R U P D 2
C33B C 0.097(3) -0.341(3) 0.2705(16) 0.162(16) Uiso 0.34 1 d D . P D 2
H33D H 0.1164 -0.2697 0.2905 0.243 Uiso 0.34 1 calc R U P D 2
H33E H 0.0438 -0.3332 0.2529 0.243 Uiso 0.34 1 calc R U P D 2
H33F H 0.1235 -0.3551 0.2416 0.243 Uiso 0.34 1 calc R U P D 2

loop_
_atom_site_aniso_label
_atom_site_aniso_U_11
_atom_site_aniso_U_22
_atom_site_aniso_U_33
_atom_site_aniso_U_23
_atom_site_aniso_U_13
_atom_site_aniso_U_12
Mn1 0.0859(8) 0.0515(6) 0.0388(5) -0.0013(4) 0.0277(5) 0.0028(5)
Mn2 0.0646(6) 0.0343(5) 0.0347(5) 0.0024(4) 0.0183(4) 0.0048(4)
Mn3 0.0775(7) 0.0558(6) 0.0360(5) 0.0009(4) 0.0195(5) -0.0052(5)
Br1 0.0719(5) 0.0893(6) 0.0542(4) 0.0059(4) 0.0142(4) -0.0255(4)
Br2 0.0801(6) 0.0943(7) 0.0764(5) -0.0155(5) 0.0264(4) -0.0240(5)
O1 0.070(3) 0.039(2) 0.042(2) -0.0001(19) 0.025(2) 0.008(2)
C1 0.077(5) 0.044(4) 0.065(4) 0.006(3) 0.030(4) 0.014(4)
O2 0.074(3) 0.041(2) 0.040(2) 0.0096(19) 0.023(2) 0.009(2)
C2 0.097(6) 0.057(4) 0.055(4) 0.022(4) 0.017(4) 0.029(4)
C3 0.094(6) 0.046(4) 0.078(5) 0.014(4) 0.036(4) 0.024(4)
N1 0.114(5) 0.041(3) 0.122(5) 0.009(3) 0.077(4) 0.011(3)
S1 0.182(3) 0.0435(12) 0.148(2) -0.0045(14) 0.123(2) -0.0073(15)
O5 0.185(5) 0.062(4) 0.244(8) -0.034(4) 0.169(5) -0.025(4)
O6 0.261(8) 0.043(3) 0.137(5) 0.018(3) 0.122(5) 0.021(4)
C4 0.112(5) 0.046(4) 0.107(5) -0.003(4) 0.067(4) -0.004(4)
C5 0.138(7) 0.104(7) 0.120(5) 0.015(5) 0.068(5) 0.038(6)
C6 0.108(6) 0.145(9) 0.098(6) 0.004(5) 0.040(5) 0.045(6)
C7 0.095(5) 0.093(6) 0.071(4) -0.006(4) 0.027(4) 0.016(5)
C8 0.077(5) 0.129(8) 0.069(4) -0.021(4) 0.022(4) 0.016(5)
C9 0.107(5) 0.085(6) 0.072(4) -0.019(4) 0.039(4) -0.002(4)
C10 0.129(8) 0.184(12) 0.078(5) -0.015(6) 0.029(5) 0.055(8)
O3 0.067(3) 0.033(2) 0.035(2) 0.0020(17) 0.0130(19) 0.005(2)
C11 0.077(5) 0.044(4) 0.043(3) 0.005(3) 0.010(3) 0.011(3)
O4 0.065(3) 0.036(2) 0.037(2) -0.0008(17) 0.0151(19) 0.006(2)
C12 0.092(5) 0.043(4) 0.046(4) -0.009(3) 0.006(3) 0.015(4)
C13 0.098(6) 0.053(4) 0.046(4) -0.002(3) 0.018(4) 0.026(4)
N2 0.072(4) 0.099(5) 0.075(4) -0.006(4) 0.020(3) 0.014(4)
S2 0.0886(18) 0.205(4) 0.0921(18) 0.007(2) 0.0383(15) 0.057(2)
O7 0.145(6) 0.199(7) 0.158(7) -0.008(5) 0.052(5) 0.093(5)
O8 0.077(4) 0.261(9) 0.158(7) 0.011(6) 0.050(5) 0.012(5)
C14 0.080(6) 0.219(10) 0.117(6) 0.035(5) 0.025(5) 0.049(7)
C15 0.265(18) 0.239(11) 0.100(7) 0.041(7) 0.052(8) -0.027(11)
C16 0.34(2) 0.278(14) 0.125(8) 0.050(8) 0.082(10) -0.033(13)
C17 0.149(11) 0.245(13) 0.133(8) 0.083(8) 0.059(8) 0.047(10)
C18 0.175(13) 0.247(13) 0.157(9) 0.065(8) 0.039(9) 0.042(10)
C19 0.118(9) 0.221(10) 0.149(8) 0.069(7) 0.024(7) 0.047(8)
C20 0.37(3) 0.43(3) 0.157(10) 0.110(12) 0.079(12) -0.01(2)
N3 0.116(6) 0.088(5) 0.051(4) -0.017(4) 0.034(4) 0.011(4)
C21 0.080(5) 0.090(6) 0.043(4) -0.012(4) 0.014(4) 0.002(5)
N4 0.083(5) 0.164(8) 0.090(5) -0.071(6) 0.017(4) 0.020(5)
C22 0.082(5) 0.089(6) 0.056(5) -0.022(5) 0.032(4) 0.008(5)
N5 0.121(6) 0.088(5) 0.052(4) -0.022(4) 0.030(4) 0.004(4)
N6 0.136(6) 0.076(5) 0.051(4) 0.019(4) 0.031(4) 0.014(4)
C23 0.096(7) 0.104(7) 0.075(6) 0.035(6) 0.025(5) 0.001(6)
N7 0.116(7) 0.260(15) 0.181(10) 0.157(11) 0.026(7) 0.011(8)
C24 0.094(6) 0.106(7) 0.058(5) 0.029(5) 0.018(5) 0.002(6)
N8 0.109(5) 0.092(5) 0.043(3) 0.021(4) 0.020(3) 0.000(4)
O9 0.101(4) 0.124(5) 0.082(4) -0.012(4) 0.054(3) -0.030(4)
C25 0.165(10) 0.29(2) 0.26(2) -0.105(18) 0.144(12) -0.068(12)
O10 0.107(4) 0.101(4) 0.060(3) -0.020(3) 0.026(3) -0.025(4)
O11 0.072(3) 0.081(4) 0.070(3) -0.004(3) 0.035(3) -0.010(3)
C27 0.119(10) 0.172(13) 0.208(15) -0.088(11) 0.074(10) -0.015(9)
O12 0.112(5) 0.144(6) 0.047(3) -0.002(3) 0.018(3) -0.060(4)

loop_
_atom_type_symbol
_atom_type_description
_atom_type_scat_dispersion_real
_atom_type_scat_dispersion_imag
_atom_type_scat_source
C C 0.0033 0.0016 'International Tables Vol C Tables 4.2.6.8 and 6.1.1.4'
H H 0.0000 0.0000 'International Tables Vol C Tables 4.2.6.8 and 6.1.1.4'
N N 0.0061 0.0033 'International Tables Vol C Tables 4.2.6.8 and 6.1.1.4'
O O 0.0106 0.0060 'International Tables Vol C Tables 4.2.6.8 and 6.1.1.4'
S S 0.1246 0.1234 'International Tables Vol C Tables 4.2.6.8 and 6.1.1.4'
Mn Mn 0.3368 0.7283 'International Tables Vol C Tables 4.2.6.8 and 6.1.1.4'
Br Br -0.2901 2.4595 'International Tables Vol C Tables 4.2.6.8 and 6.1.1.4'

loop_
_geom_angle_atom_site_label_1
_geom_angle_atom_site_label_2
_geom_angle_atom_site_label_3
_geom_angle
_geom_angle_site_symmetry_1
_geom_angle_site_symmetry_3
O1 Mn1 O3 70.68(14) . .
O1 Mn1 N3 95.6(2) . .
O3 Mn1 N3 166.3(2) . .
O1 Mn1 N6 165.8(2) . .
O3 Mn1 N6 95.2(2) . .
N3 Mn1 N6 98.6(3) . .
O1 Mn1 O9 91.7(2) . .
O3 Mn1 O9 91.01(19) . .
N3 Mn1 O9 89.8(3) . .
N6 Mn1 O9 90.1(3) . .
O1 Mn1 O10 87.8(2) . .
O3 Mn1 O10 88.18(19) . .
N3 Mn1 O10 91.0(3) . .
N6 Mn1 O10 90.2(3) . .
O9 Mn1 O10 179.2(2) . .
O4 Mn2 O2 82.73(17) . .
O4 Mn2 O3 96.51(17) . .
O2 Mn2 O3 170.53(18) . .
O4 Mn2 O1 170.55(18) . .
O2 Mn2 O1 96.01(17) . .
O3 Mn2 O1 83.17(17) . .
O4 Mn2 Br1 93.75(13) . .
O2 Mn2 Br1 95.27(14) . .
O3 Mn2 Br1 94.20(13) . .
O1 Mn2 Br1 95.70(14) . .
O4 Mn2 Br2 87.07(13) . .
O2 Mn2 Br2 86.52(14) . .
O3 Mn2 Br2 84.01(13) . .
O1 Mn2 Br2 83.50(13) . .
Br1 Mn2 Br2 178.11(4) . .
O2 Mn3 O4 70.38(15) . .
O2 Mn3 N5 95.2(2) . 4_556
O4 Mn3 N5 165.6(2) . 4_556
O2 Mn3 N8 166.9(2) . 4_566
O4 Mn3 N8 96.8(2) . 4_566
N5 Mn3 N8 97.6(3) 4_556 4_566
O2 Mn3 O12 90.7(2) . .
O4 Mn3 O12 89.54(19) . .
N5 Mn3 O12 90.9(3) 4_556 .
N8 Mn3 O12 91.9(3) 4_566 .
O2 Mn3 O11 85.01(18) . .
O4 Mn3 O11 85.79(18) . .
N5 Mn3 O11 92.9(2) 4_556 .
N8 Mn3 O11 91.6(2) 4_566 .
O12 Mn3 O11 174.48(19) . .
C1 O1 Mn2 123.0(4) . .
C1 O1 Mn1 129.0(3) . .
Mn2 O1 Mn1 102.66(18) . .
O1 C1 C3 111.8(5) . .
O1 C1 H1A 109.3 . .
C3 C1 H1A 109.3 . .
O1 C1 H1B 109.3 . .
C3 C1 H1B 109.3 . .
H1A C1 H1B 107.9 . .
C2 O2 Mn2 123.4(4) . .
C2 O2 Mn3 128.7(4) . .
Mn2 O2 Mn3 103.16(18) . .
O2 C2 C3 111.7(6) . .
O2 C2 H2A 109.3 . .
C3 C2 H2A 109.3 . .
O2 C2 H2B 109.3 . .
C3 C2 H2B 109.3 . .
H2A C2 H2B 107.9 . .
N1 C3 C1 112.0(7) . .
N1 C3 C2 110.9(6) . .
C1 C3 C2 112.8(6) . .
N1 C3 H3A 106.9 . .
C1 C3 H3A 106.9 . .
C2 C3 H3A 106.9 . .
C3 N1 S1 120.5(5) . .
C3 N1 H1 119.8 . .
S1 N1 H1 119.8 . .
O6 S1 O5 119.2(5) . .
O6 S1 N1 110.7(5) . .
O5 S1 N1 104.9(4) . .
O6 S1 C4 106.1(4) . .
O5 S1 C4 107.8(4) . .
N1 S1 C4 107.7(3) . .
C5 C4 C9 120.0 . .
C5 C4 S1 120.1(4) . .
C9 C4 S1 119.9(4) . .
C4 C5 C6 120.0 . .
C4 C5 H5A 120.0 . .
C6 C5 H5A 120.0 . .
C5 C6 C7 120.0 . .
C5 C6 H6A 120.0 . .
C7 C6 H6A 120.0 . .
C8 C7 C6 120.0 . .
C8 C7 C10 120.6(5) . .
C6 C7 C10 119.4(5) . .
C7 C8 C9 120.0 . .
C7 C8 H8A 120.0 . .
C9 C8 H8A 120.0 . .
C8 C9 C4 120.0 . .
C8 C9 H9C 120.0 . .
C4 C9 H9C 120.0 . .
C7 C10 H10A 109.5 . .
C7 C10 H10B 109.5 . .
H10A C10 H10B 109.5 . .
C7 C10 H10C 109.5 . .
H10A C10 H10C 109.5 . .
H10B C10 H10C 109.5 . .
C11 O3 Mn2 122.3(3) . .
C11 O3 Mn1 130.1(3) . .
Mn2 O3 Mn1 102.60(17) . .
O3 C11 C13 113.0(5) . .
O3 C11 H11A 109.0 . .
C13 C11 H11A 109.0 . .
O3 C11 H11B 109.0 . .
C13 C11 H11B 109.0 . .
H11A C11 H11B 107.8 . .
C12 O4 Mn2 123.1(4) . .
C12 O4 Mn3 128.7(3) . .
Mn2 O4 Mn3 103.12(18) . .
O4 C12 C13 110.8(5) . .
O4 C12 H12A 109.5 . .
C13 C12 H12A 109.5 . .
O4 C12 H12B 109.5 . .
C13 C12 H12B 109.5 . .
H12A C12 H12B 108.1 . .
N2 C13 C11 112.4(6) . .
N2 C13 C12 110.3(6) . .
C11 C13 C12 113.4(6) . .
N2 C13 H13A 106.8 . .
C11 C13 H13A 106.8 . .
C12 C13 H13A 106.8 . .
C13 N2 S2 122.7(6) . .
C13 N2 H2 118.6 . .
S2 N2 H2 118.6 . .
O7 S2 O8 118.1(6) . .
O7 S2 N2 108.2(5) . .
O8 S2 N2 105.5(5) . .
O7 S2 C14 109.5(6) . .
O8 S2 C14 107.9(6) . .
N2 S2 C14 107.1(4) . .
C15 C14 C19 120.0 . .
C15 C14 S2 120.0(8) . .
C19 C14 S2 119.9(8) . .
C16 C15 C14 120.0 . .
C16 C15 H15A 120.0 . .
C14 C15 H15A 120.0 . .
C15 C16 C17 120.0 . .
C15 C16 H16A 120.0 . .
C17 C16 H16A 120.0 . .
C16 C17 C18 120.0 . .
C16 C17 C20 117.5(12) . .
C18 C17 C20 121.9(13) . .
C17 C18 C19 120.0 . .
C17 C18 H18A 120.0 . .
C19 C18 H18A 120.0 . .
C18 C19 C14 120.0 . .
C18 C19 H19A 120.0 . .
C14 C19 H19A 120.0 . .
C17 C20 H20A 109.5 . .
C17 C20 H20B 109.5 . .
H20A C20 H20B 109.5 . .
C17 C20 H20C 109.5 . .
H20A C20 H20C 109.5 . .
H20B C20 H20C 109.5 . .
C21 N3 Mn1 173.1(7) . .
N3 C21 N4 173.7(9) . .
C21 N4 C22 120.5(7) . .
N5 C22 N4 172.9(8) . .
C22 N5 Mn3 177.2(8) . 4
C23 N6 Mn1 177.1(9) . .
N6 C23 N7 170.9(11) . .
C24 N7 C23 125.8(10) . .
N8 C24 N7 170.2(11) . .
C24 N8 Mn3 173.0(7) . 4_565
C25 O9 Mn1 136.3(8) . .
C25 O9 H9 110(6) . .
Mn1 O9 H9 110(6) . .
O9 C25 H25A 109.5 . .
O9 C25 H25B 109.5 . .
H25A C25 H25B 109.5 . .
O9 C25 H25C 109.5 . .
H25A C25 H25C 109.5 . .
H25B C25 H25C 109.5 . .
C26B O10 Mn1 124(3) . .
C26A O10 Mn1 130.8(10) . .
C26B O10 H10 96(6) . .
C26A O10 H10 112(6) . .
Mn1 O10 H10 107(6) . .
O10 C26A H26A 109.5 . .
O10 C26A H26B 109.5 . .
H26A C26A H26B 109.5 . .
O10 C26A H26C 109.5 . .
H26A C26A H26C 109.5 . .
H26B C26A H26C 109.5 . .
O10 C26B H26D 109.5 . .
O10 C26B H26E 109.5 . .
H26D C26B H26E 109.5 . .
O10 C26B H26F 109.5 . .
H26D C26B H26F 109.5 . .
H26E C26B H26F 109.5 . .
C27 O11 Mn3 122.8(6) . .
C27 O11 H11 109(5) . .
Mn3 O11 H11 110(5) . .
O11 C27 H27A 109.5 . .
O11 C27 H27B 109.5 . .
H27A C27 H27B 109.5 . .
O11 C27 H27C 109.5 . .
H27A C27 H27C 109.5 . .
H27B C27 H27C 109.5 . .
C28A O12 Mn3 139.9(8) . .
C28B O12 Mn3 134.9(10) . .
C28A O12 H12 105(6) . .
C28B O12 H12 96(5) . .
Mn3 O12 H12 115(5) . .
O12 C28A H28A 109.5 . .
O12 C28A H28B 109.5 . .
H28A C28A H28B 109.5 . .
O12 C28A H28C 109.5 . .
H28A C28A H28C 109.5 . .
H28B C28A H28C 109.5 . .
O12 C28B H28D 109.5 . .
O12 C28B H28E 109.5 . .
H28D C28B H28E 109.5 . .
O12 C28B H28F 109.5 . .
H28D C28B H28F 109.5 . .
H28E C28B H28F 109.5 . .
C31A N9A C33A 118.9(11) . .
C31A N9A C29A 116.6(11) . .
C33A N9A C29A 117.4(10) . .
C31A N9A H9A 98.9 . .
C33A N9A H9A 98.9 . .
C29A N9A H9A 98.9 . .
N9A C29A C30A 108.2(17) . .
N9A C29A H29A 110.1 . .
C30A C29A H29A 110.1 . .
N9A C29A H29B 110.1 . .
C30A C29A H29B 110.1 . .
H29A C29A H29B 108.4 . .
C29A C30A H30A 109.5 . .
C29A C30A H30B 109.5 . .
H30A C30A H30B 109.5 . .
C29A C30A H30C 109.5 . .
H30A C30A H30C 109.5 . .
H30B C30A H30C 109.5 . .
C32A C31A N9A 118.4(15) . .
C32A C31A H31A 107.7 . .
N9A C31A H31A 107.7 . .
C32A C31A H31B 107.7 . .
N9A C31A H31B 107.7 . .
H31A C31A H31B 107.1 . .
C31A C32A H32A 109.5 . .
C31A C32A H32B 109.5 . .
H32A C32A H32B 109.5 . .
C31A C32A H32C 109.5 . .
H32A C32A H32C 109.5 . .
H32B C32A H32C 109.5 . .
N9A C33A H33A 109.5 . .
N9A C33A H33B 109.5 . .
H33A C33A H33B 109.5 . .
N9A C33A H33C 109.5 . .
H33A C33A H33C 109.5 . .
H33B C33A H33C 109.5 . .
C31B N9B C33B 119.3(16) . .
C31B N9B C29B 118.9(16) . .
C33B N9B C29B 118.1(15) . .
C31B N9B H9B 96.4 . .
C33B N9B H9B 96.4 . .
C29B N9B H9B 96.4 . .
C30B C29B N9B 140(5) . .
C30B C29B H29C 102.0 . .
N9B C29B H29C 102.0 . .
C30B C29B H29D 102.0 . .
N9B C29B H29D 102.0 . .
H29C C29B H29D 104.8 . .
C29B C30B H30D 109.5 . .
C29B C30B H30E 109.5 . .
H30D C30B H30E 109.5 . .
C29B C30B H30F 109.5 . .
H30D C30B H30F 109.5 . .
H30E C30B H30F 109.5 . .
C32B C31B N9B 114(5) . .
C32B C31B H31C 108.7 . .
N9B C31B H31C 108.7 . .
C32B C31B H31D 108.7 . .
N9B C31B H31D 108.7 . .
H31C C31B H31D 107.6 . .
C31B C32B H32D 109.5 . .
C31B C32B H32E 109.5 . .
H32D C32B H32E 109.5 . .
C31B C32B H32F 109.5 . .
H32D C32B H32F 109.5 . .
H32E C32B H32F 109.5 . .
N9B C33B H33D 109.5 . .
N9B C33B H33E 109.5 . .
H33D C33B H33E 109.5 . .
N9B C33B H33F 109.5 . .
H33D C33B H33F 109.5 . .
H33E C33B H33F 109.5 . .

loop_
_geom_bond_atom_site_label_1
_geom_bond_atom_site_label_2
_geom_bond_distance
_geom_bond_site_symmetry_2
Mn1 O1 2.160(4) .
Mn1 O3 2.165(4) .
Mn1 N3 2.182(7) .
Mn1 N6 2.187(7) .
Mn1 O9 2.202(6) .
Mn1 O10 2.210(6) .
Mn1 Mn2 3.1642(12) .
Mn2 O4 1.880(4) .
Mn2 O2 1.882(4) .
Mn2 O3 1.883(4) .
Mn2 O1 1.887(4) .
Mn2 Br1 2.7475(12) .
Mn2 Mn3 3.1677(12) .
Mn2 Br2 3.3301(13) .
Mn3 O2 2.155(4) .
Mn3 O4 2.159(4) .
Mn3 N5 2.171(7) 4_556
Mn3 N8 2.196(7) 4_566
Mn3 O12 2.205(6) .
Mn3 O11 2.233(5) .
O1 C1 1.434(7) .
C1 C3 1.499(9) .
C1 H1A 0.9900 .
C1 H1B 0.9900 .
O2 C2 1.419(8) .
C2 C3 1.532(10) .
C2 H2A 0.9900 .
C2 H2B 0.9900 .
C3 N1 1.444(10) .
C3 H3A 1.0000 .
N1 S1 1.594(6) .
N1 H1 0.8800 .
S1 O6 1.418(9) .
S1 O5 1.432(8) .
S1 C4 1.746(4) .
C4 C5 1.3900 .
C4 C9 1.3900 .
C5 C6 1.3900 .
C5 H5A 0.9500 .
C6 C7 1.3900 .
C6 H6A 0.9500 .
C7 C8 1.3900 .
C7 C10 1.537(10) .
C8 C9 1.3900 .
C8 H8A 0.9500 .
C9 H9C 0.9500 .
C10 H10A 0.9800 .
C10 H10B 0.9800 .
C10 H10C 0.9800 .
O3 C11 1.423(7) .
C11 C13 1.486(9) .
C11 H11A 0.9900 .
C11 H11B 0.9900 .
O4 C12 1.422(7) .
C12 C13 1.528(9) .
C12 H12A 0.9900 .
C12 H12B 0.9900 .
C13 N2 1.434(10) .
C13 H13A 1.0000 .
N2 S2 1.602(7) .
N2 H2 0.8800 .
S2 O7 1.406(10) .
S2 O8 1.485(10) .
S2 C14 1.638(6) .
C14 C15 1.3900 .
C14 C19 1.3900 .
C15 C16 1.3900 .
C15 H15A 0.9500 .
C16 C17 1.3900 .
C16 H16A 0.9500 .
C17 C18 1.3900 .
C17 C20 1.694(18) .
C18 C19 1.3900 .
C18 H18A 0.9500 .
C19 H19A 0.9500 .
C20 H20A 0.9800 .
C20 H20B 0.9800 .
C20 H20C 0.9800 .
N3 C21 1.126(9) .
C21 N4 1.304(10) .
N4 C22 1.318(10) .
C22 N5 1.124(9) .
N5 Mn3 2.171(7) 4
N6 C23 1.091(10) .
C23 N7 1.324(12) .
N7 C24 1.286(12) .
C24 N8 1.074(10) .
N8 Mn3 2.196(7) 4_565
O9 C25 1.380(14) .
O9 H9 0.96(3) .
C25 H25A 0.9800 .
C25 H25B 0.9800 .
C25 H25C 0.9800 .
O10 C26B 1.356(18) .
O10 C26A 1.364(15) .
O10 H10 0.92(3) .
C26A H26A 0.9800 .
C26A H26B 0.9800 .
C26A H26C 0.9800 .
C26B H26D 0.9800 .
C26B H26E 0.9800 .
C26B H26F 0.9800 .
O11 C27 1.370(10) .
O11 H11 0.92(3) .
C27 H27A 0.9800 .
C27 H27B 0.9800 .
C27 H27C 0.9800 .
O12 C28A 1.336(12) .
O12 C28B 1.367(14) .
O12 H12 0.92(3) .
C28A H28A 0.9800 .
C28A H28B 0.9800 .
C28A H28C 0.9800 .
C28B H28D 0.9800 .
C28B H28E 0.9800 .
C28B H28F 0.9800 .
N9A C31A 1.478(14) .
N9A C33A 1.491(14) .
N9A C29A 1.499(15) .
N9A H9A 1.0000 .
C29A C30A 1.54(3) .
C29A H29A 0.9900 .
C29A H29B 0.9900 .
C30A H30A 0.9800 .
C30A H30B 0.9800 .
C30A H30C 0.9800 .
C31A C32A 1.40(2) .
C31A H31A 0.9900 .
C31A H31B 0.9900 .
C32A H32A 0.9800 .
C32A H32B 0.9800 .
C32A H32C 0.9800 .
C33A H33A 0.9800 .
C33A H33B 0.9800 .
C33A H33C 0.9800 .
N9B C31B 1.481(17) .
N9B C33B 1.483(17) .
N9B C29B 1.487(17) .
N9B H9B 1.0000 .
C29B C30B 1.13(4) .
C29B H29C 0.9900 .
C29B H29D 0.9900 .
C30B H30D 0.9800 .
C30B H30E 0.9800 .
C30B H30F 0.9800 .
C31B C32B 1.45(7) .
C31B H31C 0.9900 .
C31B H31D 0.9900 .
C32B H32D 0.9800 .
C32B H32E 0.9800 .
C32B H32F 0.9800 .
C33B H33D 0.9800 .
C33B H33E 0.9800 .
C33B H33F 0.9800 .

loop_
_geom_hbond_atom_site_label_D
_geom_hbond_atom_site_label_H
_geom_hbond_atom_site_label_A
_geom_hbond_distance_DH
_geom_hbond_distance_HA
_geom_hbond_distance_DA
_geom_hbond_angle_DHA
N1 H1 Br2 0.88 2.62 3.492(7) 169.8
N2 H2 Br2 0.88 2.68 3.529(8) 162.1
O9 H9 Br1 0.96(3) 2.30(3) 3.198(6) 155(6)
O10 H10 Br2 0.92(3) 2.31(3) 3.229(5) 173(8)
O11 H11 Br2 0.92(3) 2.36(3) 3.258(5) 163(6)
O12 H12 Br1 0.92(3) 2.29(3) 3.184(5) 162(7)
N9A H9A S1 1.00 2.91 3.89(2) 165.0
N9A H9A O5 1.00 1.99 2.97(2) 168.1
